data_4064371
loop_
_publ_author_name
'Selby, Jonathan D.'
'Feliz, Marta'
'Schwarz, Andrew D.'
'Clot, Eric'
'Mountford, Philip'

_publ_section_title
;
 New Sandwich and Half-Sandwich Titanium Hydrazido Compounds
;
_journal_issue 8
_journal_name_full Organometallics
_journal_page_first 2295
_journal_paper_doi 10.1021/om200068k
_journal_volume 30
_journal_year 2011
_chemical_formula_moiety 'C23 H37 N5 Ti2'
_chemical_formula_sum 'C23 H37 N5 Ti2'
_chemical_formula_weight 479.38
_chemical_name_systematic
;
CpNHtBu)Ti(u-NNMe2)2TiCp(n1-Cp)
;
_space_group_IT_number 14
_symmetry_cell_setting monoclinic
_symmetry_space_group_name_Hall '-P 2ybc'
_symmetry_space_group_name_H-M 'P 1 21/c 1'
_atom_sites_solution_hydrogens geom
_atom_sites_solution_primary direct
_atom_sites_solution_secondary difmap
_cell_angle_alpha 90
_cell_angle_beta 93.7150(10)
_cell_angle_gamma 90
_cell_formula_units_Z 4
_cell_length_a 8.77980(10)
_cell_length_b 10.37280(10)
_cell_length_c 27.0892(3)
_cell_measurement_reflns_used 9909
_cell_measurement_temperature 150
_cell_measurement_theta_max 27
_cell_measurement_theta_min 5
_cell_volume 2461.86(5)
_computing_cell_refinement 'DENZO/SCALEPACK (Otwinowski & Minor, 1997)'
_computing_data_collection 'COLLECT (Nonius, 1997-2001).'
_computing_data_reduction 'DENZO/SCALEPACK (Otwinowski & Minor, 1997)'
_computing_molecular_graphics 'CAMERON (Watkin et al., 1996)'
_computing_publication_material 'CRYSTALS (Betteridge et al., 2003)'
_computing_structure_refinement 'CRYSTALS (Betteridge et al., 2003)'
_computing_structure_solution 'SIR92 (Altomare et al., 1994)'
_diffrn_ambient_temperature 150
_diffrn_measured_fraction_theta_full 0.992
_diffrn_measured_fraction_theta_max 0.985
_diffrn_measurement_device_type 'Nonius KappaCCD'
_diffrn_measurement_method \w
_diffrn_radiation_monochromator graphite
_diffrn_radiation_type 'Mo K\a'
_diffrn_radiation_wavelength 0.71073
_diffrn_reflns_av_R_equivalents 0.032
_diffrn_reflns_limit_h_max 11
_diffrn_reflns_limit_h_min -11
_diffrn_reflns_limit_k_max 13
_diffrn_reflns_limit_k_min -12
_diffrn_reflns_limit_l_max 25
_diffrn_reflns_limit_l_min -35
_diffrn_reflns_number 16735
_diffrn_reflns_theta_full 27.058
_diffrn_reflns_theta_max 27.610
_diffrn_reflns_theta_min 5.153
_diffrn_standards_number 0
_exptl_absorpt_coefficient_mu 0.667
_exptl_absorpt_correction_T_max 0.90
_exptl_absorpt_correction_T_min 0.86
_exptl_absorpt_correction_type multi-scan
_exptl_absorpt_process_details 'DENZO/SCALEPACK (Otwinowski & Minor, 1997)'
_exptl_crystal_colour 'dark red'
_exptl_crystal_density_diffrn 1.293
_exptl_crystal_description block
_exptl_crystal_F_000 1016
_exptl_crystal_size_max 0.24
_exptl_crystal_size_mid 0.20
_exptl_crystal_size_min 0.20
_refine_diff_density_max 0.46
_refine_diff_density_min -0.42
_refine_ls_extinction_method None
_refine_ls_goodness_of_fit_ref 1.0814
_refine_ls_hydrogen_treatment mixed
_refine_ls_matrix_type full
_refine_ls_number_parameters 275
_refine_ls_number_reflns 3850
_refine_ls_number_restraints 0
_refine_ls_R_factor_all 0.0533
_refine_ls_R_factor_gt 0.0318
_refine_ls_shift/su_max 0.001
_refine_ls_structure_factor_coef F
_refine_ls_weighting_details
;
 Method, part 1, Chebychev polynomial, (Watkin, 1994, Prince, 1982) 
 [weight] = 1.0/[A~0~*T~0~(x)+A~1~*T~1~(x) ... +A~n-1~]*T~n-1~(x)] 
 where A~i~ are the Chebychev coefficients listed below and x= Fcalc/Fmax 
 Method = Robust Weighting (Prince, 1982) 
 W = [weight] * [1-(deltaF/6*sigmaF)^2^]^2^ 
 A~i~ are: 
 0.502 0.285 0.308 0.669E-01 0.586E-01 
;
_refine_ls_weighting_scheme calc
_refine_ls_wR_factor_all 0.0496
_refine_ls_wR_factor_gt 0.0344
_refine_ls_wR_factor_ref 0.0344
_reflns_limit_h_max 11
_reflns_limit_h_min -11
_reflns_limit_k_max 13
_reflns_limit_k_min 0
_reflns_limit_l_max 35
_reflns_limit_l_min 0
_reflns_number_gt 3850
_reflns_number_total 5647
_reflns_threshold_expression I>3.0\s(I)
_oxford_diffrn_Wilson_B_factor 0.00
_oxford_diffrn_Wilson_scale 0.00
_oxford_refine_ls_scale 0.3182(4)
_cod_data_source_file om200068k_si_001.cif
_cod_data_source_block Compound_15
_cod_depositor_comments
;
The following automatic conversions were performed:

'_symmetry_cell_setting' value 'Monoclinic' changed to 'monoclinic'
according to /home/saulius/struct/CIF-dictionaries/cif_core.dic
dictionary named 'cif_core.dic' version 2.4.1 from 2010-06-29.

Automatic conversion script
Id: cif_fix_values 1715 2011-07-08 13:25:40Z adriana 
;
_cod_original_sg_symbol_H-M 'P 1 21/c 1 '
_cod_database_code 4064371

loop_
_symmetry_equiv_pos_as_xyz
x,y,z
-x,-y,-z
-x,y+1/2,-z+1/2
x,-y+1/2,z+1/2

loop_
_atom_site_label
_atom_site_type_symbol
_atom_site_fract_x
_atom_site_fract_y
_atom_site_fract_z
_atom_site_U_iso_or_equiv
_atom_site_occupancy
_atom_site_adp_type
_atom_site_refinement_flags_posn
Ti1 Ti 0.24942(4) 0.64365(3) 0.338955(12) 0.0215 1.0000 Uani .
Ti2 Ti 0.48544(4) 0.76588(3) 0.398983(12) 0.0203 1.0000 Uani .
N1 N 0.19550(19) 0.49006(17) 0.37254(7) 0.0285 1.0000 Uani .
N2 N 0.48091(17) 0.66066(16) 0.34532(6) 0.0252 1.0000 Uani .
N3 N 0.45853(19) 0.57050(19) 0.30834(6) 0.0328 1.0000 Uani .
N4 N 0.27394(17) 0.76037(16) 0.39954(5) 0.0228 1.0000 Uani .
N5 N 0.14285(18) 0.79369(17) 0.42443(6) 0.0284 1.0000 Uani .
C1 C 0.1053(2) 0.3707(2) 0.37432(8) 0.0337 1.0000 Uani .
C2 C -0.0646(3) 0.4022(3) 0.37008(13) 0.0539 1.0000 Uani .
C3 C 0.1439(3) 0.2806(2) 0.33229(9) 0.0438 1.0000 Uani .
C4 C 0.1448(3) 0.3037(2) 0.42379(9) 0.0441 1.0000 Uani .
C5 C 0.5212(3) 0.6144(3) 0.26187(9) 0.0529 1.0000 Uani .
C6 C 0.5161(3) 0.4413(3) 0.32240(13) 0.0542 1.0000 Uani .
C7 C 0.1274(2) 0.7141(3) 0.46801(8) 0.0407 1.0000 Uani .
C8 C 0.1457(3) 0.9303(2) 0.43713(10) 0.0435 1.0000 Uani .
C9 C 0.1863(3) 0.7904(2) 0.27346(8) 0.0392 1.0000 Uani .
C10 C 0.0797(3) 0.8092(2) 0.30920(8) 0.0379 1.0000 Uani .
C11 C -0.0085(2) 0.6978(2) 0.31142(8) 0.0348 1.0000 Uani .
C12 C 0.0435(2) 0.6094(2) 0.27671(8) 0.0360 1.0000 Uani .
C13 C 0.1623(3) 0.6669(3) 0.25310(8) 0.0392 1.0000 Uani .
C14 C 0.7332(2) 0.7305(2) 0.43778(7) 0.0334 1.0000 Uani .
C15 C 0.6727(2) 0.8395(2) 0.46001(7) 0.0319 1.0000 Uani .
C16 C 0.5447(2) 0.8005(2) 0.48516(7) 0.0308 1.0000 Uani .
C17 C 0.5266(2) 0.6673(2) 0.47815(8) 0.0326 1.0000 Uani .
C18 C 0.6434(2) 0.6241(2) 0.44896(8) 0.0339 1.0000 Uani .
C19 C 0.5151(2) 0.9566(2) 0.35790(7) 0.0303 1.0000 Uani .
C20 C 0.6710(2) 0.9477(2) 0.34446(8) 0.0334 1.0000 Uani .
C21 C 0.7532(3) 1.0440(2) 0.36846(8) 0.0391 1.0000 Uani .
C22 C 0.6531(3) 1.1188(2) 0.39573(9) 0.0412 1.0000 Uani .
C23 C 0.5085(3) 1.0677(2) 0.38903(8) 0.0360 1.0000 Uani .
H1 H 0.255(5) 0.496(4) 0.3969(16) 0.100(14) 1.0000 Uiso .
H21 H -0.1252 0.3208 0.3712 0.0691 1.0000 Uiso R
H22 H -0.0899 0.4594 0.3981 0.0691 1.0000 Uiso R
H23 H -0.0900 0.4474 0.3380 0.0691 1.0000 Uiso R
H31 H 0.0816 0.2001 0.3336 0.0547 1.0000 Uiso R
H32 H 0.2549 0.2581 0.3358 0.0547 1.0000 Uiso R
H33 H 0.1206 0.3249 0.2999 0.0547 1.0000 Uiso R
H41 H 0.0841 0.2225 0.4257 0.0549 1.0000 Uiso R
H42 H 0.1205 0.3624 0.4515 0.0549 1.0000 Uiso R
H43 H 0.2562 0.2826 0.4265 0.0549 1.0000 Uiso R
H51 H 0.5037 0.5468 0.2358 0.0663 1.0000 Uiso R
H52 H 0.6332 0.6310 0.2675 0.0663 1.0000 Uiso R
H53 H 0.4684 0.6958 0.2508 0.0663 1.0000 Uiso R
H61 H 0.4966 0.3809 0.2939 0.0675 1.0000 Uiso R
H62 H 0.6282 0.4458 0.3314 0.0675 1.0000 Uiso R
H63 H 0.4621 0.4093 0.3514 0.0675 1.0000 Uiso R
H71 H 0.0339 0.7400 0.4848 0.0514 1.0000 Uiso R
H72 H 0.2192 0.7248 0.4915 0.0514 1.0000 Uiso R
H73 H 0.1182 0.6218 0.4575 0.0514 1.0000 Uiso R
H81 H 0.0525 0.9528 0.4547 0.0532 1.0000 Uiso R
H82 H 0.2388 0.9492 0.4592 0.0532 1.0000 Uiso R
H83 H 0.1481 0.9828 0.4062 0.0532 1.0000 Uiso R
H91 H 0.2656 0.8536 0.2642 0.0474 1.0000 Uiso R
H101 H 0.0687 0.8888 0.3295 0.0466 1.0000 Uiso R
H111 H -0.0936 0.6832 0.3336 0.0426 1.0000 Uiso R
H121 H 0.0024 0.5206 0.2702 0.0443 1.0000 Uiso R
H131 H 0.2202 0.6275 0.2263 0.0474 1.0000 Uiso R
H141 H 0.8244 0.7292 0.4175 0.0407 1.0000 Uiso R
H151 H 0.7132 0.9294 0.4583 0.0392 1.0000 Uiso R
H161 H 0.4788 0.8577 0.5045 0.0372 1.0000 Uiso R
H171 H 0.4454 0.6126 0.4918 0.0402 1.0000 Uiso R
H181 H 0.6591 0.5333 0.4380 0.0417 1.0000 Uiso R
H191 H 0.4421 0.9635 0.3281 0.0381 1.0000 Uiso R
H201 H 0.7121 0.8821 0.3218 0.0422 1.0000 Uiso R
H211 H 0.8653 1.0591 0.3668 0.0484 1.0000 Uiso R
H221 H 0.6829 1.1956 0.4165 0.0514 1.0000 Uiso R
H231 H 0.4148 1.1023 0.4035 0.0453 1.0000 Uiso R

loop_
_atom_site_aniso_label
_atom_site_aniso_U_11
_atom_site_aniso_U_22
_atom_site_aniso_U_33
_atom_site_aniso_U_23
_atom_site_aniso_U_13
_atom_site_aniso_U_12
Ti1 0.02027(15) 0.02415(17) 0.01976(16) -0.00167(13) -0.00139(12) -0.00014(13)
Ti2 0.01882(15) 0.02385(17) 0.01815(15) -0.00054(13) 0.00009(11) -0.00137(13)
N1 0.0247(8) 0.0275(9) 0.0322(9) 0.0019(7) -0.0059(7) -0.0030(7)
N2 0.0212(7) 0.0307(9) 0.0239(8) -0.0041(7) 0.0024(6) -0.0004(6)
N3 0.0255(8) 0.0401(10) 0.0328(9) -0.0153(8) 0.0032(7) -0.0002(7)
N4 0.0202(7) 0.0285(8) 0.0197(7) -0.0041(6) 0.0009(6) 0.0001(6)
N5 0.0217(8) 0.0392(10) 0.0247(8) -0.0078(7) 0.0041(6) 0.0007(7)
C1 0.0315(10) 0.0278(11) 0.0410(11) 0.0030(9) -0.0033(9) -0.0052(9)
C2 0.0313(12) 0.0401(14) 0.090(2) 0.0091(14) 0.0031(13) -0.0099(10)
C3 0.0488(13) 0.0380(13) 0.0432(13) -0.0048(10) -0.0083(11) -0.0079(11)
C4 0.0610(16) 0.0330(12) 0.0381(12) 0.0062(10) 0.0020(11) -0.0080(11)
C5 0.0360(12) 0.092(2) 0.0315(12) -0.0210(13) 0.0103(10) -0.0071(13)
C6 0.0300(12) 0.0395(14) 0.093(2) -0.0240(14) 0.0046(13) 0.0065(10)
C7 0.0280(10) 0.0690(17) 0.0256(10) 0.0030(11) 0.0054(8) -0.0045(11)
C8 0.0377(12) 0.0444(14) 0.0489(14) -0.0193(11) 0.0066(10) 0.0056(10)
C9 0.0420(12) 0.0447(14) 0.0298(11) 0.0121(10) -0.0065(9) -0.0047(10)
C10 0.0474(13) 0.0346(12) 0.0296(10) -0.0029(9) -0.0137(9) 0.0140(10)
C11 0.0264(10) 0.0474(13) 0.0296(10) 0.0052(9) -0.0044(8) 0.0068(9)
C12 0.0347(11) 0.0370(12) 0.0338(11) -0.0027(9) -0.0165(9) 0.0024(9)
C13 0.0414(12) 0.0539(15) 0.0213(9) -0.0029(10) -0.0058(8) 0.0107(11)
C14 0.0210(9) 0.0531(13) 0.0253(9) 0.0059(10) -0.0039(7) -0.0003(9)
C15 0.0326(10) 0.0378(12) 0.0237(9) 0.0005(8) -0.0099(8) -0.0073(9)
C16 0.0334(10) 0.0407(12) 0.0179(9) -0.0010(8) -0.0017(7) 0.0032(9)
C17 0.0284(10) 0.0408(13) 0.0279(10) 0.0134(9) -0.0032(8) -0.0013(9)
C18 0.0352(11) 0.0342(11) 0.0312(10) 0.0034(9) -0.0062(8) 0.0088(9)
C19 0.0329(10) 0.0312(10) 0.0262(10) 0.0097(8) -0.0012(8) -0.0050(8)
C20 0.0370(11) 0.0374(12) 0.0264(10) 0.0084(9) 0.0081(8) 0.0004(9)
C21 0.0337(11) 0.0465(14) 0.0373(11) 0.0110(10) 0.0043(9) -0.0125(10)
C22 0.0531(14) 0.0328(12) 0.0376(12) 0.0025(10) 0.0036(10) -0.0147(11)
C23 0.0378(12) 0.0304(11) 0.0403(12) 0.0078(9) 0.0070(9) 0.0020(9)

loop_
_atom_type_symbol
_atom_type_scat_dispersion_real
_atom_type_scat_dispersion_imag
_atom_type_scat_Cromer_Mann_a1
_atom_type_scat_Cromer_Mann_b1
_atom_type_scat_Cromer_Mann_a2
_atom_type_scat_Cromer_Mann_b2
_atom_type_scat_Cromer_Mann_a3
_atom_type_scat_Cromer_Mann_b3
_atom_type_scat_Cromer_Mann_a4
_atom_type_scat_Cromer_Mann_b4
_atom_type_scat_Cromer_Mann_c
_atom_type_scat_source
C 0.0033 0.0016 2.3100 20.8439 1.0200 10.2075 1.5886 0.5687 0.8650 51.6512 0.2156 'International Tables Vol C 4.2.6.8 and 6.1.1.4'
H 0.0000 0.0000 0.4930 10.5109 0.3229 26.1257 0.1402 3.1424 0.0408 57.7998 0.0030 'International Tables Vol C 4.2.6.8 and 6.1.1.4'
N 0.0061 0.0033 12.2126 0.0057 3.1322 9.8933 2.0125 28.9975 1.1663 0.5826 -11.5290 'International Tables Vol C 4.2.6.8 and 6.1.1.4'
Ti 0.2776 0.4457 9.7595 7.8508 7.3558 0.5000 1.6991 35.6338 1.9021 116.1050 1.2807 'International Tables Vol C 4.2.6.8 and 6.1.1.4'

loop_
_geom_angle_atom_site_label_1
_geom_angle_atom_site_label_2
_geom_angle_atom_site_label_3
_geom_angle
_geom_angle_publ_flag
N1 Ti1 N2 108.00(7) yes
N1 Ti1 N3 97.51(8) yes
N2 Ti1 N3 37.66(6) yes
N1 Ti1 N4 97.38(7) yes
N2 Ti1 N4 80.08(6) yes
N3 Ti1 N4 117.47(6) yes
N1 Ti1 C9 146.86(8) yes
N2 Ti1 C9 101.00(8) yes
N3 Ti1 C9 95.71(8) yes
N4 Ti1 C9 103.17(8) yes
N1 Ti1 C10 126.47(8) yes
N2 Ti1 C10 124.45(8) yes
N3 Ti1 C10 129.89(8) yes
N4 Ti1 C10 82.83(7) yes
C9 Ti1 C10 34.32(8) yes
N1 Ti1 C11 94.87(8) yes
N2 Ti1 C11 157.06(8) yes
N3 Ti1 C11 139.16(7) yes
N4 Ti1 C11 99.15(7) yes
C9 Ti1 C11 56.59(8) yes
N1 Ti1 C12 90.70(8) yes
N2 Ti1 C12 140.28(7) yes
N3 Ti1 C12 106.94(7) yes
N4 Ti1 C12 133.13(7) yes
C9 Ti1 C12 56.33(8) yes
N1 Ti1 C13 118.03(8) yes
N2 Ti1 C13 108.97(7) yes
N3 Ti1 C13 83.75(7) yes
N4 Ti1 C13 136.59(8) yes
C9 Ti1 C13 34.11(8) yes
C10 Ti1 C11 33.90(8) yes
C10 Ti1 C12 56.38(8) yes
C11 Ti1 C12 34.02(8) yes
C10 Ti1 C13 56.56(8) yes
C11 Ti1 C13 56.25(8) yes
C12 Ti1 C13 33.53(8) yes
N2 Ti2 N4 91.03(7) yes
N2 Ti2 C14 103.45(8) yes
N4 Ti2 C14 151.15(7) yes
N2 Ti2 C15 136.63(8) yes
N4 Ti2 C15 130.52(7) yes
C14 Ti2 C15 34.22(8) yes
N2 Ti2 C16 149.97(8) yes
N4 Ti2 C16 98.71(7) yes
C14 Ti2 C16 57.08(7) yes
C15 Ti2 C16 34.43(7) yes
N2 Ti2 C17 117.18(8) yes
N4 Ti2 C17 94.19(7) yes
C14 Ti2 C17 57.02(7) yes
C15 Ti2 C17 56.97(7) yes
C16 Ti2 C17 34.21(8) yes
N2 Ti2 C18 93.76(8) yes
N4 Ti2 C18 121.42(8) yes
C14 Ti2 C18 34.21(8) yes
C15 Ti2 C18 56.85(8) yes
C16 Ti2 C18 56.97(8) yes
N2 Ti2 C19 97.30(8) yes
N4 Ti2 C19 100.10(7) yes
C14 Ti2 C19 102.58(8) yes
C15 Ti2 C19 88.01(7) yes
C16 Ti2 C19 108.70(8) yes
C17 Ti2 C18 34.37(7) yes
C17 Ti2 C19 142.37(8) yes
C18 Ti2 C19 136.75(8) yes
Ti1 N1 C1 150.21(15) yes
Ti1 N1 H1 99(3) yes
C1 N1 H1 110(3) yes
Ti1 N2 Ti2 95.15(7) yes
Ti1 N2 N3 77.57(10) yes
Ti2 N2 N3 170.53(14) yes
Ti1 N3 N2 64.78(9) yes
Ti1 N3 C5 125.51(16) yes
N2 N3 C5 111.53(18) yes
Ti1 N3 C6 119.81(16) yes
N2 N3 C6 113.58(18) yes
C5 N3 C6 111.1(2) yes
Ti1 N4 Ti2 93.73(7) yes
Ti1 N4 N5 118.83(11) yes
Ti2 N4 N5 147.21(12) yes
N4 N5 C7 111.73(16) yes
N4 N5 C8 110.36(16) yes
C7 N5 C8 111.20(19) yes
N1 C1 C2 110.07(18) yes
N1 C1 C3 110.13(18) yes
C2 C1 C3 109.8(2) yes
N1 C1 C4 108.60(18) yes
C2 C1 C4 109.2(2) yes
C3 C1 C4 109.06(19) yes
C1 C2 H21 109.7 no
C1 C2 H22 109.6 no
H21 C2 H22 109.5 no
C1 C2 H23 109.1 no
H21 C2 H23 109.5 no
H22 C2 H23 109.5 no
C1 C3 H31 109.6 no
C1 C3 H32 109.5 no
H31 C3 H32 109.5 no
C1 C3 H33 109.3 no
H31 C3 H33 109.5 no
H32 C3 H33 109.5 no
C1 C4 H41 109.7 no
C1 C4 H42 109.5 no
H41 C4 H42 109.5 no
C1 C4 H43 109.2 no
H41 C4 H43 109.5 no
H42 C4 H43 109.5 no
N3 C5 H51 109.6 no
N3 C5 H52 109.8 no
H51 C5 H52 109.5 no
N3 C5 H53 109.0 no
H51 C5 H53 109.5 no
H52 C5 H53 109.5 no
N3 C6 H61 109.3 no
N3 C6 H62 109.6 no
H61 C6 H62 109.5 no
N3 C6 H63 109.4 no
H61 C6 H63 109.5 no
H62 C6 H63 109.5 no
N5 C7 H71 109.8 no
N5 C7 H72 109.8 no
H71 C7 H72 109.5 no
N5 C7 H73 108.8 no
H71 C7 H73 109.5 no
H72 C7 H73 109.5 no
N5 C8 H81 109.6 no
N5 C8 H82 109.4 no
H81 C8 H82 109.5 no
N5 C8 H83 109.4 no
H81 C8 H83 109.5 no
H82 C8 H83 109.5 no
Ti1 C9 C10 73.01(12) yes
Ti1 C9 C13 74.39(13) yes
C10 C9 C13 108.0(2) yes
Ti1 C9 H91 118.3 no
C10 C9 H91 126.1 no
C13 C9 H91 126.0 no
Ti1 C10 C9 72.67(13) yes
Ti1 C10 C11 74.01(13) yes
C9 C10 C11 108.2(2) yes
Ti1 C10 H101 119.3 no
C9 C10 H101 126.0 no
C11 C10 H101 125.9 no
Ti1 C11 C10 72.09(12) yes
Ti1 C11 C12 73.50(12) yes
C10 C11 C12 107.8(2) yes
Ti1 C11 H111 120.2 no
C10 C11 H111 126.1 no
C12 C11 H111 126.1 no
Ti1 C12 C11 72.49(11) yes
Ti1 C12 C13 73.04(12) yes
C11 C12 C13 108.2(2) yes
Ti1 C12 H121 120.2 no
C11 C12 H121 125.9 no
C13 C12 H121 125.9 no
Ti1 C13 C9 71.51(12) yes
Ti1 C13 C12 73.42(12) yes
C9 C13 C12 107.9(2) yes
Ti1 C13 H131 121.0 no
C9 C13 H131 126.0 no
C12 C13 H131 126.0 no
Ti2 C14 C15 72.84(11) yes
Ti2 C14 C18 72.90(11) yes
C15 C14 C18 107.97(18) yes
Ti2 C14 H141 120.0 no
C15 C14 H141 125.9 no
C18 C14 H141 126.1 no
Ti2 C15 C14 72.94(11) yes
Ti2 C15 C16 72.97(11) yes
C14 C15 C16 108.18(19) yes
Ti2 C15 H151 119.9 no
C14 C15 H151 126.0 no
C16 C15 H151 125.9 no
Ti2 C16 C15 72.59(11) yes
Ti2 C16 C17 72.76(12) yes
C15 C16 C17 107.69(19) yes
Ti2 C16 H161 120.3 no
C15 C16 H161 126.1 no
C17 C16 H161 126.2 no
Ti2 C17 C16 73.03(12) yes
Ti2 C17 C18 72.82(12) yes
C16 C17 C18 108.05(19) yes
Ti2 C17 H171 120.4 no
C16 C17 H171 125.9 no
C18 C17 H171 126.1 no
Ti2 C18 C17 72.81(11) yes
Ti2 C18 C14 72.88(12) yes
C17 C18 C14 108.1(2) yes
Ti2 C18 H181 119.9 no
C17 C18 H181 126.0 no
C14 C18 H181 125.9 no
Ti2 C19 C20 101.94(14) yes
Ti2 C19 C23 113.47(14) yes
C20 C19 C23 106.00(18) yes
Ti2 C19 H191 111.5 no
C20 C19 H191 111.7 no
C23 C19 H191 111.7 no
C19 C20 C21 108.2(2) yes
C19 C20 H201 125.8 no
C21 C20 H201 126.0 no
C20 C21 C22 108.7(2) yes
C20 C21 H211 125.6 no
C22 C21 H211 125.7 no
C21 C22 C23 108.6(2) yes
C21 C22 H221 125.5 no
C23 C22 H221 125.9 no
C19 C23 C22 108.4(2) yes
C19 C23 H231 125.9 no
C22 C23 H231 125.8 no

loop_
_geom_bond_atom_site_label_1
_geom_bond_atom_site_label_2
_geom_bond_distance
_geom_bond_publ_flag
Ti1 N1 1.9094(18) yes
Ti1 N2 2.0362(16) yes
Ti1 N3 2.1980(17) yes
Ti1 N4 2.0395(15) yes
Ti1 C9 2.376(2) yes
Ti1 C10 2.380(2) yes
Ti1 C11 2.405(2) yes
Ti1 C12 2.418(2) yes
Ti1 C13 2.413(2) yes
Ti2 N2 1.8163(16) yes
Ti2 N4 1.8589(15) yes
Ti2 C14 2.3822(19) yes
Ti2 C15 2.3808(19) yes
Ti2 C16 2.3857(19) yes
Ti2 C17 2.382(2) yes
Ti2 C18 2.382(2) yes
Ti2 C19 2.293(2) yes
N1 C1 1.472(3) yes
N1 H1 0.81(4) yes
N2 N3 1.375(2) yes
N3 C5 1.478(3) yes
N3 C6 1.474(3) yes
N4 N5 1.414(2) yes
N5 C7 1.454(3) yes
N5 C8 1.458(3) yes
C1 C2 1.524(3) yes
C1 C3 1.528(3) yes
C1 C4 1.529(3) yes
C2 H21 1.000 no
C2 H22 1.000 no
C2 H23 1.000 no
C3 H31 1.000 no
C3 H32 1.000 no
C3 H33 1.000 no
C4 H41 1.000 no
C4 H42 1.000 no
C4 H43 1.000 no
C5 H51 1.000 no
C5 H52 1.000 no
C5 H53 1.000 no
C6 H61 1.000 no
C6 H62 1.000 no
C6 H63 1.000 no
C7 H71 1.000 no
C7 H72 1.000 no
C7 H73 1.000 no
C8 H81 1.000 no
C8 H82 1.000 no
C8 H83 1.000 no
C9 C10 1.403(3) yes
C9 C13 1.405(3) yes
C9 H91 1.000 no
C10 C11 1.395(3) yes
C10 H101 1.000 no
C11 C12 1.411(3) yes
C11 H111 1.000 no
C12 C13 1.393(3) yes
C12 H121 1.000 no
C13 H131 1.000 no
C14 C15 1.401(3) yes
C14 C18 1.402(3) yes
C14 H141 1.000 no
C15 C16 1.411(3) yes
C15 H151 1.000 no
C16 C17 1.402(3) yes
C16 H161 1.000 no
C17 C18 1.408(3) yes
C17 H171 1.000 no
C18 H181 1.000 no
C19 C20 1.442(3) yes
C19 C23 1.432(3) yes
C19 H191 1.000 no
C20 C21 1.372(3) yes
C20 H201 1.000 no
C21 C22 1.416(4) yes
C21 H211 1.000 no
C22 C23 1.377(3) yes
C22 H221 1.000 no
C23 H231 1.000 no
